data_7013628
loop_
_publ_author_name
'Garlaschelli, Luigi'
'Greco, Francesco'
'Peli, Giulia'
'Manassero, Mario'
'Sansoni, Mirella'
'Pergola, Roberto Della'

_publ_section_title
;
 A coordinatively flexible ligand for carbonyl clusters: bridging and
 terminal SnCl3 groups in the iridium clusters [Ir4(CO)11(\m-SnCl3)]-,
 [Ir4(CO)10(SnCl3)(\m-SnCl3)]2- and [Ir6(CO)15(\m3-SnCl3)]-
;
_journal_coden_ASTM DTARAF
_journal_issue 24
_journal_name_full 'Dalton Transactions'
_journal_page_first 4700
_journal_page_last 4703
_journal_paper_doi 10.1039/b310790f
_journal_year 2003
_chemical_formula_sum 'C35 H20 Cl3 Ir4 O11 P Sn'
_chemical_formula_weight 1641.37
_space_group_IT_number 14
_symmetry_cell_setting monoclinic
_symmetry_space_group_name_Hall '-P 2ybc'
_symmetry_space_group_name_H-M 'P 1 21/c 1'
_audit_creation_method 'from The Personal SDP version 2.1.1'
_cell_angle_alpha 90
_cell_angle_beta 91.83(1)
_cell_angle_gamma 90
_cell_formula_units_Z 4
_cell_length_a 9.032(1)
_cell_length_b 36.926(4)
_cell_length_c 12.169(1)
_cell_measurement_reflns_used 146
_cell_measurement_temperature 223
_cell_measurement_theta_max 23
_cell_measurement_theta_min 3
_cell_volume 4056.5(7)
_computing_cell_refinement 'SMART (Bruker)'
_computing_data_collection 'SMART (Bruker)'
_computing_data_reduction 'SAINT (Bruker)'
_computing_molecular_graphics 'The Personal SDP (1991)'
_computing_publication_material 'The Personal SDP (1991)'
_computing_structure_refinement ' Full-matrix least-squares  (The Personal SDP, 1991)'
_computing_structure_solution ' SHELXS-86  (Sheldrick, 1986) as implemented in The Personal SDP'
_diffrn_ambient_temperature 223
_diffrn_measurement_device 'SMART (Bruker)'
_diffrn_measurement_method omega
_diffrn_radiation_detector 'SMART CCD area detector'
_diffrn_radiation_monochromator graphite
_diffrn_radiation_source 'fine-focus sealed tube'
_diffrn_radiation_type Mo-K\a
_diffrn_radiation_wavelength 0.7107
_diffrn_reflns_av_R_equivalents 0.0419
_diffrn_reflns_limit_h_max 12
_diffrn_reflns_limit_h_min -12
_diffrn_reflns_limit_k_max 47
_diffrn_reflns_limit_k_min -47
_diffrn_reflns_limit_l_max 15
_diffrn_reflns_limit_l_min -15
_diffrn_reflns_reduction_process SAINT
_diffrn_reflns_theta_max 26.00
_diffrn_reflns_theta_min 3.00
_diffrn_standards_decay_% 0.03
_diffrn_standards_number 217
_exptl_absorpt_coefficient_mu 13.93
_exptl_absorpt_correction_T_max 1.000
_exptl_absorpt_correction_T_min 0.192
_exptl_absorpt_correction_type empirical
_exptl_absorpt_process_details '  SADABS'
_exptl_crystal_colour 'pale yellow'
_exptl_crystal_density_diffrn 2.687
_exptl_crystal_description plate
_exptl_crystal_F_000 2968
_exptl_crystal_size_max 0.432
_exptl_crystal_size_mid 0.287
_exptl_crystal_size_min 0.035
_refine_diff_density_max 1.824
_refine_diff_density_min -2.279
_refine_ls_goodness_of_fit_all 1.014
_refine_ls_goodness_of_fit_obs 1.014
_refine_ls_hydrogen_treatment noref
_refine_ls_matrix_type full
_refine_ls_number_constraints 0
_refine_ls_number_parameters 508
_refine_ls_number_reflns 9786
_refine_ls_number_restraints 0
_refine_ls_R_factor_all 0.050
_refine_ls_R_factor_obs 0.050
_refine_ls_shift/esd_max 0.113
_refine_ls_shift/esd_mean 0.021
_refine_ls_structure_factor_coef Fsqd
_refine_ls_weighting_scheme calc
_refine_ls_wR_factor_obs 0.076
_cod_data_source_file b310790f.txt
_cod_data_source_block '[PPh4]_1a'
_cod_database_code 7013628
_diffrn_reflns_number_total 37426
_diffrn_reflns_number_independent 9786
_total_number_of_frames 1850
_time_per_frame_seconds 25
_frame_width_degrees 0.30
_detector_sample_distance_cm 5.00
_conventional_r1_(i>2\s(i)) 0.034
_refine_diff_density_esd 0.587

loop_
_symmetry_equiv_pos_as_xyz
+x,+y,+z
-x,1/2+y,1/2-z
-x,-y,-z
x,1/2-y,1/2+z

loop_
_atom_site_aniso_label
_atom_site_aniso_U_11
_atom_site_aniso_U_22
_atom_site_aniso_U_33
_atom_site_aniso_U_12
_atom_site_aniso_U_13
_atom_site_aniso_U_23
_atom_site_aniso_type_symbol
IR1 0.0287(1) 0.0331(1) 0.0262(1) 0.0032(1) -0.0010(1) -0.0016(1) IR
IR2 0.0253(1) 0.0330(1) 0.0285(1) 0.0031(1) 0.0031(1) -0.0031(1) IR
IR3 0.0260(1) 0.0345(1) 0.0304(1) 0.0067(1) 0.0015(1) -0.0015(1) IR
IR4 0.0273(1) 0.0347(1) 0.0310(1) -0.0015(1) 0.0001(1) -0.0012(1) IR
SN1 0.0327(2) 0.0340(2) 0.0347(2) 0.0008(2) -0.0005(2) 0.0033(2) SN
CL1 0.0367(9) 0.056(1) 0.076(1) -0.0086(9) -0.0090(9) 0.013(1) CL
CL2 0.0527(9) 0.0341(9) 0.0465(9) 0.0009(8) -0.0043(8) -0.0121(8) CL
CL3 0.051(1) 0.049(1) 0.0404(9) -0.0029(9) -0.0003(8) 0.0103(8) CL
P 0.0228(7) 0.0307(9) 0.0358(8) -0.0009(7) 0.0014(7) 0.0051(7) P
O1 0.062(3) 0.066(4) 0.065(3) -0.016(3) -0.002(3) -0.019(3) O
O2 0.064(3) 0.047(3) 0.065(3) 0.018(3) 0.005(3) 0.005(3) O
O3 0.058(3) 0.075(4) 0.045(3) 0.010(3) 0.016(2) 0.001(3) O
O4 0.031(3) 0.129(5) 0.106(4) 0.021(3) -0.005(3) -0.048(4) O
O5 0.079(4) 0.068(4) 0.033(3) -0.007(3) -0.002(3) -0.006(2) O
O6 0.071(4) 0.095(4) 0.099(4) 0.017(3) 0.013(3) -0.054(3) O
O7 0.070(3) 0.084(4) 0.078(4) -0.004(3) -0.028(3) 0.033(3) O
O8 0.077(4) 0.061(4) 0.076(4) -0.005(3) 0.004(3) 0.025(3) O
O11 0.055(3) 0.087(4) 0.062(3) -0.002(3) -0.016(3) -0.014(3) O
O10 0.049(3) 0.032(3) 0.055(3) 0.009(2) 0.005(2) -0.013(2) O
O9 0.040(3) 0.074(4) 0.060(3) 0.008(3) 0.009(2) -0.001(3) O
C1 0.047(4) 0.036(4) 0.029(3) 0.004(3) -0.006(3) -0.002(3) C
C2 0.042(3) 0.038(4) 0.035(3) 0.008(3) 0.001(3) -0.002(3) C
C3 0.047(4) 0.045(4) 0.033(3) 0.002(3) -0.006(3) 0.002(3) C
C4 0.035(4) 0.056(5) 0.058(4) 0.007(3) 0.002(3) -0.019(4) C
C5 0.039(3) 0.054(4) 0.027(3) -0.002(3) 0.000(3) -0.011(3) C
C6 0.037(4) 0.057(5) 0.069(5) 0.011(4) 0.003(4) -0.020(4) C
C7 0.042(4) 0.045(4) 0.050(4) 0.006(3) -0.004(3) 0.007(4) C
C8 0.046(4) 0.055(5) 0.050(4) 0.000(4) 0.001(3) 0.005(4) C
C11 0.041(3) 0.051(4) 0.032(3) 0.002(3) -0.004(3) -0.002(3) C
C10 0.034(3) 0.043(4) 0.035(3) 0.002(3) 0.000(3) 0.004(3) C
C9 0.050(4) 0.046(4) 0.033(3) -0.003(3) 0.002(3) -0.002(3) C
C111 0.024(3) 0.036(4) 0.047(4) 0.004(3) -0.001(3) 0.007(3) C
C112 0.054(4) 0.039(4) 0.058(4) -0.005(4) 0.001(4) 0.004(4) C
C113 0.063(5) 0.040(4) 0.067(5) 0.007(4) -0.003(4) -0.003(4) C
C114 0.045(4) 0.036(4) 0.087(6) -0.013(3) -0.004(4) 0.007(4) C
C115 0.051(4) 0.042(4) 0.076(5) -0.016(4) 0.012(4) 0.009(4) C
C116 0.034(3) 0.053(5) 0.049(4) -0.006(3) 0.006(3) 0.008(4) C
C121 0.029(3) 0.036(4) 0.035(3) 0.001(3) 0.001(3) 0.006(3) C
C122 0.030(3) 0.046(4) 0.045(4) 0.005(3) 0.000(3) 0.010(3) C
C123 0.037(3) 0.054(5) 0.046(4) 0.005(3) 0.012(3) 0.013(3) C
C124 0.059(4) 0.054(5) 0.038(4) -0.001(4) 0.003(3) -0.007(4) C
C125 0.050(4) 0.055(5) 0.047(4) -0.017(4) -0.004(4) -0.008(4) C
C126 0.026(3) 0.048(4) 0.040(3) -0.002(3) 0.001(3) 0.005(3) C
C131 0.018(3) 0.035(3) 0.038(3) -0.003(3) 0.004(2) 0.010(3) C
C132 0.037(3) 0.038(4) 0.038(3) -0.004(3) -0.003(3) -0.002(3) C
C133 0.043(4) 0.049(4) 0.038(4) -0.009(3) -0.009(3) 0.008(3) C
C134 0.030(3) 0.051(4) 0.057(4) -0.002(3) -0.004(3) 0.020(4) C
C135 0.039(3) 0.039(4) 0.044(4) 0.005(3) 0.006(3) 0.014(3) C
C136 0.038(3) 0.033(4) 0.036(3) -0.007(3) 0.003(3) 0.006(3) C
C141 0.025(3) 0.034(3) 0.031(3) -0.005(3) 0.002(3) -0.004(3) C
C142 0.033(3) 0.041(4) 0.042(4) -0.006(3) 0.007(3) -0.002(3) C
C143 0.048(4) 0.068(5) 0.053(4) -0.032(4) 0.017(3) -0.005(4) C
C144 0.025(3) 0.079(6) 0.055(4) -0.006(4) 0.010(3) -0.014(4) C
C145 0.028(3) 0.064(5) 0.055(4) 0.011(3) -0.004(3) -0.021(4) C
C146 0.030(3) 0.057(5) 0.047(4) 0.009(3) 0.007(3) -0.005(4) C

loop_
_atom_site_label
_atom_site_fract_x
_atom_site_fract_y
_atom_site_fract_z
_atom_site_occupancy
_atom_site_U_iso_or_equiv
_atom_site_thermal_displace_type
_atom_site_type_symbol
IR1 0.33110(3) 0.314689(7) 0.64687(2) 0.96 0.02954(9) Uani IR
IR2 0.37571(3) 0.314941(7) 0.42711(2) 1.00 0.03000(9) Uani IR
IR3 0.14735(3) 0.355133(7) 0.51346(2) 0.96 0.0325(1) Uani IR
IR4 0.13172(3) 0.280855(8) 0.50905(2) 0.96 0.0302(1) Uani IR
IR5 0.2847(7) 0.3536(2) 0.6152(6) 0.04 0.044(2) Uiso IR
IR6 0.0854(8) 0.3206(2) 0.4807(6) 0.04 0.031(2) Uiso IR
IR7 0.2777(8) 0.2803(2) 0.6049(6) 0.04 0.044(2) Uiso IR
SN1 0.39489(5) 0.38915(1) 0.44367(4) 1.00 0.0350(2) Uani SN
CL1 0.6582(2) 0.39464(6) 0.4779(2) 1.00 0.0545(8) Uani CL
CL2 0.3599(2) 0.45051(5) 0.5187(1) 1.00 0.0393(7) Uani CL
CL3 0.3874(2) 0.40979(5) 0.2567(1) 1.00 0.0491(7) Uani CL
P 0.1141(2) 0.57839(5) -0.0097(1) 1.00 0.0316(6) Uani P
O1 0.5553(6) 0.3705(2) 0.7291(4) 1.00 0.052(3) Uani O
O2 0.5370(6) 0.2510(1) 0.6962(4) 1.00 0.068(2) Uani O
O3 0.1317(6) 0.3160(1) 0.8442(4) 1.00 0.068(2) Uani O
O4 0.7057(6) 0.3026(2) 0.4298(5) 1.00 0.078(3) Uani O
O5 0.3309(6) 0.3208(2) 0.1802(4) 1.00 0.055(3) Uani O
O6 0.0411(6) 0.4176(2) 0.6501(5) 1.00 0.080(3) Uani O
O7 -0.0248(6) 0.3725(2) 0.3030(5) 1.00 0.078(3) Uani O
O8 0.0533(6) 0.2122(2) 0.6259(5) 1.00 0.080(3) Uani O
O11 -0.0760(6) 0.2598(2) 0.3187(4) 1.00 0.057(3) Uani O
O10 0.3869(5) 0.2328(1) 0.4293(4) 1.00 0.045(2) Uani O
O9 -0.1095(5) 0.3212(1) 0.6352(4) 1.00 0.063(2) Uani O
C1 0.4705(7) 0.3507(2) 0.6945(5) 1.00 0.036(3) Uani C
C2 0.4583(7) 0.2741(2) 0.6777(5) 1.00 0.041(3) Uani C
C3 0.2048(8) 0.3154(2) 0.7695(5) 1.00 0.040(3) Uani C
C4 0.5818(8) 0.3083(2) 0.4289(6) 1.00 0.046(3) Uani C
C5 0.3451(7) 0.3186(2) 0.2722(5) 1.00 0.036(3) Uani C
C6 0.0855(8) 0.3939(2) 0.6000(6) 1.00 0.053(3) Uani C
C7 0.0379(7) 0.3671(2) 0.3829(6) 1.00 0.049(3) Uani C
C8 0.0823(8) 0.2388(2) 0.5863(6) 1.00 0.052(3) Uani C
C11 0.0025(7) 0.2685(2) 0.3868(5) 1.00 0.040(3) Uani C
C10 0.3264(7) 0.2601(2) 0.4460(5) 1.00 0.040(3) Uani C
C9 -0.0056(8) 0.3185(2) 0.5809(6) 1.00 0.042(3) Uani C
C111 0.1873(6) 0.6234(2) -0.0137(5) 1.00 0.039(3) Uani C
C112 0.1734(8) 0.6451(2) 0.0795(6) 1.00 0.051(3) Uani C
C113 0.2300(9) 0.6801(2) 0.0805(7) 1.00 0.057(4) Uani C
C114 0.2991(8) 0.6931(2) -0.0104(7) 1.00 0.053(4) Uani C
C115 0.3118(8) 0.6724(2) -0.1019(7) 1.00 0.058(3) Uani C
C116 0.2571(7) 0.6370(2) -0.1035(6) 1.00 0.048(3) Uani C
C121 0.1144(6) 0.5576(2) -0.1430(5) 1.00 0.036(2) Uani C
C122 0.2464(7) 0.5519(2) -0.1970(5) 1.00 0.045(3) Uani C
C123 0.2445(7) 0.5364(2) -0.2997(5) 1.00 0.055(3) Uani C
C124 0.1125(8) 0.5260(2) -0.3508(6) 1.00 0.049(3) Uani C
C125 -0.0198(8) 0.5312(2) -0.2973(6) 1.00 0.041(3) Uani C
C126 -0.0206(6) 0.5474(2) -0.1954(5) 1.00 0.040(3) Uani C
C131 0.2214(6) 0.5506(2) 0.0861(5) 1.00 0.034(2) Uani C
C132 0.2395(7) 0.5621(2) 0.1958(5) 1.00 0.035(3) Uani C
C133 0.3208(7) 0.5413(2) 0.2697(5) 1.00 0.040(3) Uani C
C134 0.3807(7) 0.5087(2) 0.2359(6) 1.00 0.051(3) Uani C
C135 0.3617(7) 0.4976(2) 0.1293(5) 1.00 0.049(3) Uani C
C136 0.2836(7) 0.5181(2) 0.0533(5) 1.00 0.036(3) Uani C
C141 -0.0723(6) 0.5812(2) 0.0364(5) 1.00 0.028(2) Uani C
C142 -0.1246(7) 0.5552(2) 0.1103(5) 1.00 0.039(3) Uani C
C143 -0.2729(8) 0.5578(2) 0.1394(6) 1.00 0.050(3) Uani C
C144 -0.3643(7) 0.5842(2) 0.0962(6) 1.00 0.050(3) Uani C
C145 -0.3127(7) 0.6086(2) 0.0245(6) 1.00 0.045(3) Uani C
C146 -0.1636(7) 0.6080(2) -0.0065(5) 1.00 0.049(3) Uani C
H1 0.1242 0.6358 0.1433 1.00 0.0553 Uiso H
H2 0.2209 0.6952 0.1450 1.00 0.0625 Uiso H
H3 0.3395 0.7174 -0.0093 1.00 0.0619 Uiso H
H4 0.3589 0.6822 -0.1660 1.00 0.0619 Uiso H
H5 0.2684 0.6220 -0.1681 1.00 0.0495 Uiso H
H6 0.3400 0.5588 -0.1619 1.00 0.0444 Uiso H
H7 0.3368 0.5327 -0.3367 1.00 0.0498 Uiso H
H8 0.1120 0.5151 -0.4234 1.00 0.0555 Uiso H
H9 -0.1124 0.5234 -0.3322 1.00 0.0560 Uiso H
H10 -0.1135 0.5517 -0.1598 1.00 0.0419 Uiso H
H11 0.1950 0.5846 0.2193 1.00 0.0414 Uiso H
H12 0.3360 0.5493 0.3451 1.00 0.0482 Uiso H
H13 0.4364 0.4938 0.2881 1.00 0.0510 Uiso H
H14 0.4044 0.4748 0.1068 1.00 0.0447 Uiso H
H15 0.2720 0.5100 -0.0223 1.00 0.0392 Uiso H
H16 -0.0604 0.5363 0.1400 1.00 0.0427 Uiso H
H17 -0.3118 0.5405 0.1911 1.00 0.0616 Uiso H
H18 -0.4668 0.5854 0.1174 1.00 0.0583 Uiso H
H19 -0.3791 0.6269 -0.0062 1.00 0.0542 Uiso H
H20 -0.1261 0.6259 -0.0567 1.00 0.0490 Uiso H

loop_
_atom_type_symbol
_atom_type_oxidation_number
_atom_type_number_in_cell
_atom_type_scat_dispersion_real
_atom_type_scat_dispersion_imag
_atom_type_scat_source
IR 0 16 -2.066 7.9900 'International Tables Vol IV Table 2.2A'
SN 0 4 -.8730 1.4240 'International Tables Vol IV Table 2.2A'
CL 0 12 0.1320 0.1590 'International Tables Vol IV Table 2.2A'
P 0 4 0.0900 0.0950 'International Tables Vol IV Table 2.2A'
O 0 44 0.0080 0.0060 'International Tables Vol IV Table 2.2A'
C 0 140 0.0020 0.0020 'International Tables Vol IV Table 2.2A'
H 0 80 0.0000 0.0000 'International Tables Vol IV Table 2.2A'

loop_
_geom_angle_atom_site_label_1
_geom_angle_atom_site_label_2
_geom_angle_atom_site_label_3
_geom_angle
_geom_angle_site_symmetry_1
_geom_angle_site_symmetry_2
_geom_angle_site_symmetry_3
_geom_angle_publ_flag
IR2 IR1 IR3 61.3(1) 1_555 1_555 1_555 yes
IR2 IR1 IR4 60.8(1) 1_555 1_555 1_555 yes
IR2 IR1 IR5 78.4(3) 1_555 1_555 1_555 yes
IR2 IR1 IR6 57.3(1) 1_555 1_555 1_555 yes
IR2 IR1 IR7 73.4(3) 1_555 1_555 1_555 yes
IR2 IR1 C1 100.3(2) 1_555 1_555 1_555 yes
IR2 IR1 C2 95.1(2) 1_555 1_555 1_555 yes
IR2 IR1 C3 151.8(2) 1_555 1_555 1_555 yes
IR3 IR1 IR4 60.5(1) 1_555 1_555 1_555 yes
IR3 IR1 IR5 35.5(3) 1_555 1_555 1_555 yes
IR3 IR1 IR6 29.0(2) 1_555 1_555 1_555 yes
IR3 IR1 IR7 94.6(3) 1_555 1_555 1_555 yes
IR3 IR1 C1 100.5(2) 1_555 1_555 1_555 yes
IR3 IR1 C2 153.3(2) 1_555 1_555 1_555 yes
IR3 IR1 C3 95.2(2) 1_555 1_555 1_555 yes
IR4 IR1 IR5 96.0(3) 1_555 1_555 1_555 yes
IR4 IR1 IR6 31.6(2) 1_555 1_555 1_555 yes
IR4 IR1 IR7 34.2(3) 1_555 1_555 1_555 yes
IR4 IR1 C1 157.4(2) 1_555 1_555 1_555 yes
IR4 IR1 C2 98.2(2) 1_555 1_555 1_555 yes
IR4 IR1 C3 95.1(2) 1_555 1_555 1_555 yes
IR5 IR1 IR6 64.4(3) 1_555 1_555 1_555 yes
IR5 IR1 IR7 130.1(4) 1_555 1_555 1_555 yes
IR5 IR1 C1 66.3(3) 1_555 1_555 1_555 yes
IR5 IR1 C2 158.9(3) 1_555 1_555 1_555 yes
IR5 IR1 C3 91.0(3) 1_555 1_555 1_555 yes
IR6 IR1 IR7 65.8(3) 1_555 1_555 1_555 yes
IR6 IR1 C1 128.9(2) 1_555 1_555 1_555 yes
IR6 IR1 C2 128.5(2) 1_555 1_555 1_555 yes
IR6 IR1 C3 94.5(2) 1_555 1_555 1_555 yes
IR7 IR1 C1 158.2(4) 1_555 1_555 1_555 yes
IR7 IR1 C2 64.8(3) 1_555 1_555 1_555 yes
IR7 IR1 C3 95.0(4) 1_555 1_555 1_555 yes
C1 IR1 C2 95.7(3) 1_555 1_555 1_555 yes
C1 IR1 C3 99.1(3) 1_555 1_555 1_555 yes
C2 IR1 C3 103.2(3) 1_555 1_555 1_555 yes
IR1 IR2 IR3 59.6(1) 1_555 1_555 1_555 yes
IR1 IR2 IR4 59.8(1) 1_555 1_555 1_555 yes
IR1 IR2 IR5 32.1(1) 1_555 1_555 1_555 yes
IR1 IR2 IR6 65.9(2) 1_555 1_555 1_555 yes
IR1 IR2 IR7 31.0(2) 1_555 1_555 1_555 yes
IR1 IR2 SN1 86.7(1) 1_555 1_555 1_555 yes
IR1 IR2 C4 99.6(2) 1_555 1_555 1_555 yes
IR1 IR2 C5 162.7(2) 1_555 1_555 1_555 yes
IR1 IR2 C10 81.3(2) 1_555 1_555 1_555 yes
IR3 IR2 IR4 59.6(1) 1_555 1_555 1_555 yes
IR3 IR2 IR5 35.8(1) 1_555 1_555 1_555 yes
IR3 IR2 IR6 30.4(2) 1_555 1_555 1_555 yes
IR3 IR2 IR7 71.4(2) 1_555 1_555 1_555 yes
IR3 IR2 SN1 59.0(1) 1_555 1_555 1_555 yes
IR3 IR2 C4 144.5(2) 1_555 1_555 1_555 yes
IR3 IR2 C5 104.6(2) 1_555 1_555 1_555 yes
IR3 IR2 C10 108.2(2) 1_555 1_555 1_555 yes
IR4 IR2 IR5 71.5(1) 1_555 1_555 1_555 yes
IR4 IR2 IR6 33.1(2) 1_555 1_555 1_555 yes
IR4 IR2 IR7 37.1(2) 1_555 1_555 1_555 yes
IR4 IR2 SN1 118.6(1) 1_555 1_555 1_555 yes
IR4 IR2 C4 137.9(2) 1_555 1_555 1_555 yes
IR4 IR2 C5 107.4(2) 1_555 1_555 1_555 yes
IR4 IR2 C10 48.7(2) 1_555 1_555 1_555 yes
IR5 IR2 IR6 57.6(2) 1_555 1_555 1_555 yes
IR5 IR2 IR7 58.6(2) 1_555 1_555 1_555 yes
IR5 IR2 SN1 57.3(1) 1_555 1_555 1_555 yes
IR5 IR2 C4 111.6(3) 1_555 1_555 1_555 yes
IR5 IR2 C5 136.6(3) 1_555 1_555 1_555 yes
IR5 IR2 C10 109.3(2) 1_555 1_555 1_555 yes
IR6 IR2 IR7 60.0(2) 1_555 1_555 1_555 yes
IR6 IR2 SN1 88.0(2) 1_555 1_555 1_555 yes
IR6 IR2 C4 165.2(3) 1_555 1_555 1_555 yes
IR6 IR2 C5 97.0(3) 1_555 1_555 1_555 yes
IR6 IR2 C10 80.7(2) 1_555 1_555 1_555 yes
IR7 IR2 SN1 115.8(2) 1_555 1_555 1_555 yes
IR7 IR2 C4 106.3(3) 1_555 1_555 1_555 yes
IR7 IR2 C5 142.3(3) 1_555 1_555 1_555 yes
IR7 IR2 C10 51.2(2) 1_555 1_555 1_555 yes
SN1 IR2 C4 93.9(2) 1_555 1_555 1_555 yes
SN1 IR2 C5 90.5(2) 1_555 1_555 1_555 yes
SN1 IR2 C10 166.1(2) 1_555 1_555 1_555 yes
C4 IR2 C5 97.7(3) 1_555 1_555 1_555 yes
C4 IR2 C10 95.0(3) 1_555 1_555 1_555 yes
C5 IR2 C10 98.8(3) 1_555 1_555 1_555 yes
IR1 IR3 IR2 59.2(1) 1_555 1_555 1_555 yes
IR1 IR3 IR4 59.7(1) 1_555 1_555 1_555 yes
IR1 IR3 IR5 31.3(2) 1_555 1_555 1_555 yes
IR1 IR3 IR6 84.5(3) 1_555 1_555 1_555 yes
IR1 IR3 SN1 87.0(1) 1_555 1_555 1_555 yes
IR1 IR3 C6 105.7(2) 1_555 1_555 1_555 yes
IR1 IR3 C7 156.4(2) 1_555 1_555 1_555 yes
IR1 IR3 C9 79.2(2) 1_555 1_555 1_555 yes
IR2 IR3 IR4 59.8(1) 1_555 1_555 1_555 yes
IR2 IR3 IR5 74.2(2) 1_555 1_555 1_555 yes
IR2 IR3 IR6 73.1(3) 1_555 1_555 1_555 yes
IR2 IR3 SN1 60.1(1) 1_555 1_555 1_555 yes
IR2 IR3 C6 149.4(2) 1_555 1_555 1_555 yes
IR2 IR3 C7 100.4(2) 1_555 1_555 1_555 yes
IR2 IR3 C9 107.9(2) 1_555 1_555 1_555 yes
IR4 IR3 IR5 90.9(2) 1_555 1_555 1_555 yes
IR4 IR3 IR6 25.0(3) 1_555 1_555 1_555 yes
IR4 IR3 SN1 119.8(1) 1_555 1_555 1_555 yes
IR4 IR3 C6 139.3(2) 1_555 1_555 1_555 yes
IR4 IR3 C7 101.0(2) 1_555 1_555 1_555 yes
IR4 IR3 C9 48.4(2) 1_555 1_555 1_555 yes
IR5 IR3 IR6 115.6(4) 1_555 1_555 1_555 yes
IR5 IR3 SN1 70.2(2) 1_555 1_555 1_555 yes
IR5 IR3 C6 80.9(3) 1_555 1_555 1_555 yes
IR5 IR3 C7 162.3(3) 1_555 1_555 1_555 yes
IR5 IR3 C9 99.4(3) 1_555 1_555 1_555 yes
IR6 IR3 SN1 129.5(3) 1_555 1_555 1_555 yes
IR6 IR3 C6 135.3(4) 1_555 1_555 1_555 yes
IR6 IR3 C7 77.7(4) 1_555 1_555 1_555 yes
IR6 IR3 C9 44.8(4) 1_555 1_555 1_555 yes
SN1 IR3 C6 94.9(2) 1_555 1_555 1_555 yes
SN1 IR3 C7 92.5(2) 1_555 1_555 1_555 yes
SN1 IR3 C9 165.4(2) 1_555 1_555 1_555 yes
C6 IR3 C7 97.9(3) 1_555 1_555 1_555 yes
C6 IR3 C9 93.4(3) 1_555 1_555 1_555 yes
C7 IR3 C9 98.3(3) 1_555 1_555 1_555 yes
IR1 IR4 IR2 59.5(1) 1_555 1_555 1_555 yes
IR1 IR4 IR3 59.8(1) 1_555 1_555 1_555 yes
IR1 IR4 IR6 82.6(3) 1_555 1_555 1_555 yes
IR1 IR4 IR7 27.9(3) 1_555 1_555 1_555 yes
IR1 IR4 C8 103.6(2) 1_555 1_555 1_555 yes
IR1 IR4 C11 163.9(2) 1_555 1_555 1_555 yes
IR1 IR4 C10 81.2(2) 1_555 1_555 1_555 yes
IR1 IR4 C9 79.9(2) 1_555 1_555 1_555 yes
IR2 IR4 IR3 60.6(1) 1_555 1_555 1_555 yes
IR2 IR4 IR6 72.7(3) 1_555 1_555 1_555 yes
IR2 IR4 IR7 69.4(2) 1_555 1_555 1_555 yes
IR2 IR4 C8 140.0(2) 1_555 1_555 1_555 yes
IR2 IR4 C11 107.6(2) 1_555 1_555 1_555 yes
IR2 IR4 C10 48.8(2) 1_555 1_555 1_555 yes
IR2 IR4 C9 110.0(2) 1_555 1_555 1_555 yes
IR3 IR4 IR6 22.9(3) 1_555 1_555 1_555 yes
IR3 IR4 IR7 87.7(3) 1_555 1_555 1_555 yes
IR3 IR4 C8 146.0(2) 1_555 1_555 1_555 yes
IR3 IR4 C11 106.4(2) 1_555 1_555 1_555 yes
IR3 IR4 C10 109.3(2) 1_555 1_555 1_555 yes
IR3 IR4 C9 49.7(2) 1_555 1_555 1_555 yes
IR6 IR4 IR7 110.6(4) 1_555 1_555 1_555 yes
IR6 IR4 C8 145.3(4) 1_555 1_555 1_555 yes
IR6 IR4 C11 84.3(3) 1_555 1_555 1_555 yes
IR6 IR4 C10 119.1(3) 1_555 1_555 1_555 yes
IR6 IR4 C9 45.8(3) 1_555 1_555 1_555 yes
IR7 IR4 C8 80.9(3) 1_555 1_555 1_555 yes
IR7 IR4 C11 162.1(3) 1_555 1_555 1_555 yes
IR7 IR4 C10 67.2(3) 1_555 1_555 1_555 yes
IR7 IR4 C9 100.1(3) 1_555 1_555 1_555 yes
C8 IR4 C11 92.5(3) 1_555 1_555 1_555 yes
C8 IR4 C10 95.6(3) 1_555 1_555 1_555 yes
C8 IR4 C9 100.9(3) 1_555 1_555 1_555 yes
C11 IR4 C10 97.3(3) 1_555 1_555 1_555 yes
C11 IR4 C9 97.4(3) 1_555 1_555 1_555 yes
C10 IR4 C9 157.4(3) 1_555 1_555 1_555 yes
IR1 IR5 IR2 69.5(3) 1_555 1_555 1_555 yes
IR1 IR5 IR3 113.2(4) 1_555 1_555 1_555 yes
IR1 IR5 IR6 84.4(3) 1_555 1_555 1_555 yes
IR1 IR5 IR7 24.1(2) 1_555 1_555 1_555 yes
IR1 IR5 SN1 123.1(4) 1_555 1_555 1_555 yes
IR1 IR5 C1 66.1(3) 1_555 1_555 1_555 yes
IR1 IR5 C6 144.6(4) 1_555 1_555 1_555 yes
IR2 IR5 IR3 70.0(2) 1_555 1_555 1_555 yes
IR2 IR5 IR6 59.1(2) 1_555 1_555 1_555 yes
IR2 IR5 IR7 57.9(2) 1_555 1_555 1_555 yes
IR2 IR5 SN1 59.7(1) 1_555 1_555 1_555 yes
IR2 IR5 C1 96.1(3) 1_555 1_555 1_555 yes
IR2 IR5 C6 119.9(3) 1_555 1_555 1_555 yes
IR3 IR5 IR6 29.0(2) 1_555 1_555 1_555 yes
IR3 IR5 IR7 89.1(3) 1_555 1_555 1_555 yes
IR3 IR5 SN1 72.6(2) 1_555 1_555 1_555 yes
IR3 IR5 C1 164.5(5) 1_555 1_555 1_555 yes
IR3 IR5 C6 52.3(3) 1_555 1_555 1_555 yes
IR6 IR5 IR7 60.3(3) 1_555 1_555 1_555 yes
IR6 IR5 SN1 90.3(3) 1_555 1_555 1_555 yes
IR6 IR5 C1 147.4(4) 1_555 1_555 1_555 yes
IR6 IR5 C6 75.0(3) 1_555 1_555 1_555 yes
IR7 IR5 SN1 117.5(3) 1_555 1_555 1_555 yes
IR7 IR5 C1 89.2(4) 1_555 1_555 1_555 yes
IR7 IR5 C6 128.0(4) 1_555 1_555 1_555 yes
SN1 IR5 C1 94.5(3) 1_555 1_555 1_555 yes
SN1 IR5 C6 86.0(3) 1_555 1_555 1_555 yes
C1 IR5 C6 137.5(5) 1_555 1_555 1_555 yes
IR1 IR6 IR2 56.8(1) 1_555 1_555 1_555 yes
IR1 IR6 IR3 66.5(3) 1_555 1_555 1_555 yes
IR1 IR6 IR4 65.8(2) 1_555 1_555 1_555 yes
IR1 IR6 IR5 31.2(2) 1_555 1_555 1_555 yes
IR1 IR6 IR7 29.1(2) 1_555 1_555 1_555 yes
IR1 IR6 C7 125.2(4) 1_555 1_555 1_555 yes
IR1 IR6 C11 119.5(3) 1_555 1_555 1_555 yes
IR1 IR6 C9 81.9(4) 1_555 1_555 1_555 yes
IR2 IR6 IR3 76.5(3) 1_555 1_555 1_555 yes
IR2 IR6 IR4 74.2(3) 1_555 1_555 1_555 yes
IR2 IR6 IR5 63.3(2) 1_555 1_555 1_555 yes
IR2 IR6 IR7 59.2(2) 1_555 1_555 1_555 yes
IR2 IR6 C7 96.1(3) 1_555 1_555 1_555 yes
IR2 IR6 C11 96.5(3) 1_555 1_555 1_555 yes
IR2 IR6 C9 138.5(5) 1_555 1_555 1_555 yes
IR3 IR6 IR4 132.1(5) 1_555 1_555 1_555 yes
IR3 IR6 IR5 35.4(2) 1_555 1_555 1_555 yes
IR3 IR6 IR7 95.4(4) 1_555 1_555 1_555 yes
IR3 IR6 C7 60.8(3) 1_555 1_555 1_555 yes
IR3 IR6 C11 166.6(5) 1_555 1_555 1_555 yes
IR3 IR6 C9 92.3(5) 1_555 1_555 1_555 yes
IR4 IR6 IR5 97.0(4) 1_555 1_555 1_555 yes
IR4 IR6 IR7 36.8(2) 1_555 1_555 1_555 yes
IR4 IR6 C7 158.5(5) 1_555 1_555 1_555 yes
IR4 IR6 C11 54.3(3) 1_555 1_555 1_555 yes
IR4 IR6 C9 85.5(5) 1_555 1_555 1_555 yes
IR5 IR6 IR7 60.2(3) 1_555 1_555 1_555 yes
IR5 IR6 C7 95.5(4) 1_555 1_555 1_555 yes
IR5 IR6 C11 149.9(4) 1_555 1_555 1_555 yes
IR5 IR6 C9 84.4(4) 1_555 1_555 1_555 yes
IR7 IR6 C7 150.5(4) 1_555 1_555 1_555 yes
IR7 IR6 C11 90.6(3) 1_555 1_555 1_555 yes
IR7 IR6 C9 82.9(4) 1_555 1_555 1_555 yes
C7 IR6 C11 109.4(4) 1_555 1_555 1_555 yes
C7 IR6 C9 113.1(5) 1_555 1_555 1_555 yes
C9 IR6 C11 100.4(5) 1_555 1_555 1_555 yes
IR1 IR7 IR2 75.7(3) 1_555 1_555 1_555 yes
IR1 IR7 IR4 117.8(5) 1_555 1_555 1_555 yes
IR1 IR7 IR5 25.8(2) 1_555 1_555 1_555 yes
IR1 IR7 IR6 85.2(4) 1_555 1_555 1_555 yes
IR1 IR7 C2 70.1(4) 1_555 1_555 1_555 yes
IR1 IR7 C8 148.3(5) 1_555 1_555 1_555 yes
IR1 IR7 C10 123.5(5) 1_555 1_555 1_555 yes
IR2 IR7 IR4 73.5(3) 1_555 1_555 1_555 yes
IR2 IR7 IR5 63.6(2) 1_555 1_555 1_555 yes
IR2 IR7 IR6 60.8(2) 1_555 1_555 1_555 yes
IR2 IR7 C2 97.9(4) 1_555 1_555 1_555 yes
IR2 IR7 C8 120.0(3) 1_555 1_555 1_555 yes
IR2 IR7 C10 49.7(2) 1_555 1_555 1_555 yes
IR4 IR7 IR5 92.1(3) 1_555 1_555 1_555 yes
IR4 IR7 IR6 32.7(2) 1_555 1_555 1_555 yes
IR4 IR7 C2 165.1(5) 1_555 1_555 1_555 yes
IR4 IR7 C8 52.2(3) 1_555 1_555 1_555 yes
IR4 IR7 C10 64.4(3) 1_555 1_555 1_555 yes
IR5 IR7 IR6 59.4(3) 1_555 1_555 1_555 yes
IR5 IR7 C2 94.8(4) 1_555 1_555 1_555 yes
IR5 IR7 C8 132.4(4) 1_555 1_555 1_555 yes
IR5 IR7 C10 112.7(4) 1_555 1_555 1_555 yes
IR6 IR7 C2 151.2(5) 1_555 1_555 1_555 yes
IR6 IR7 C8 80.7(3) 1_555 1_555 1_555 yes
IR6 IR7 C10 80.4(3) 1_555 1_555 1_555 yes
C2 IR7 C8 128.0(5) 1_555 1_555 1_555 yes
C2 IR7 C10 100.8(4) 1_555 1_555 1_555 yes
C8 IR7 C10 81.9(4) 1_555 1_555 1_555 yes
IR2 SN1 IR3 60.9(1) 1_555 1_555 1_555 yes
IR2 SN1 IR5 63.0(2) 1_555 1_555 1_555 yes
IR2 SN1 CL1 99.0(1) 1_555 1_555 1_555 yes
IR2 SN1 CL2 158.9(1) 1_555 1_555 1_555 yes
IR2 SN1 CL3 104.3(1) 1_555 1_555 1_555 yes
IR3 SN1 IR5 37.2(1) 1_555 1_555 1_555 yes
IR3 SN1 CL1 143.2(1) 1_555 1_555 1_555 yes
IR3 SN1 CL2 101.1(1) 1_555 1_555 1_555 yes
IR3 SN1 CL3 116.3(1) 1_555 1_555 1_555 yes
IR5 SN1 CL1 107.2(2) 1_555 1_555 1_555 yes
IR5 SN1 CL2 96.1(2) 1_555 1_555 1_555 yes
IR5 SN1 CL3 153.3(2) 1_555 1_555 1_555 yes
CL1 SN1 CL2 89.8(1) 1_555 1_555 1_555 yes
CL1 SN1 CL3 97.8(1) 1_555 1_555 1_555 yes
CL2 SN1 CL3 93.4(1) 1_555 1_555 1_555 yes
C111 P C121 111.1(3) 1_555 1_555 1_555 yes
C111 P C131 110.7(3) 1_555 1_555 1_555 yes
C111 P C141 107.8(3) 1_555 1_555 1_555 yes
C121 P C131 108.9(3) 1_555 1_555 1_555 yes
C121 P C141 109.6(3) 1_555 1_555 1_555 yes
C131 P C141 108.6(3) 1_555 1_555 1_555 yes
IR1 C1 IR5 47.6(3) 1_555 1_555 1_555 yes
IR1 C1 O1 175.1(6) 1_555 1_555 1_555 yes
IR5 C1 O1 136.4(6) 1_555 1_555 1_555 yes
IR1 C2 IR7 45.1(3) 1_555 1_555 1_555 yes
IR1 C2 O2 177.8(6) 1_555 1_555 1_555 yes
IR7 C2 O2 137.0(6) 1_555 1_555 1_555 yes
IR1 C3 O3 178.6(6) 1_555 1_555 1_555 yes
IR2 C4 O4 176.8(7) 1_555 1_555 1_555 yes
IR2 C5 O5 178.2(6) 1_555 1_555 1_555 yes
IR3 C6 IR5 46.8(2) 1_555 1_555 1_555 yes
IR3 C6 O6 176.7(6) 1_555 1_555 1_555 yes
IR5 C6 O6 136.5(6) 1_555 1_555 1_555 yes
IR3 C7 IR6 41.6(2) 1_555 1_555 1_555 yes
IR3 C7 O7 176.5(7) 1_555 1_555 1_555 yes
IR6 C7 O7 135.7(7) 1_555 1_555 1_555 yes
IR4 C8 IR7 46.9(2) 1_555 1_555 1_555 yes
IR4 C8 O8 175.1(7) 1_555 1_555 1_555 yes
IR7 C8 O8 135.5(6) 1_555 1_555 1_555 yes
IR4 C11 IR6 41.5(2) 1_555 1_555 1_555 yes
IR4 C11 O11 176.2(6) 1_555 1_555 1_555 yes
IR6 C11 O11 141.2(6) 1_555 1_555 1_555 yes
IR2 C10 IR4 82.5(2) 1_555 1_555 1_555 yes
IR2 C10 IR7 79.1(3) 1_555 1_555 1_555 yes
IR2 C10 O10 135.7(5) 1_555 1_555 1_555 yes
IR4 C10 IR7 48.5(2) 1_555 1_555 1_555 yes
IR4 C10 O10 141.8(5) 1_555 1_555 1_555 yes
IR7 C10 O10 124.8(5) 1_555 1_555 1_555 yes
IR3 C9 IR4 81.9(3) 1_555 1_555 1_555 yes
IR3 C9 IR6 42.9(3) 1_555 1_555 1_555 yes
IR3 C9 O9 135.3(6) 1_555 1_555 1_555 yes
IR4 C9 IR6 48.6(4) 1_555 1_555 1_555 yes
IR4 C9 O9 142.8(6) 1_555 1_555 1_555 yes
IR6 C9 O9 158.4(7) 1_555 1_555 1_555 yes
P C111 C112 117.9(5) 1_555 1_555 1_555 yes
P C111 C116 122.7(5) 1_555 1_555 1_555 yes
C112 C111 C116 119.5(6) 1_555 1_555 1_555 yes
C111 C112 C113 119.9(7) 1_555 1_555 1_555 yes
C112 C113 C114 119.6(7) 1_555 1_555 1_555 yes
C113 C114 C115 121.1(7) 1_555 1_555 1_555 yes
C114 C115 C116 119.9(7) 1_555 1_555 1_555 yes
C111 C116 C115 120.1(7) 1_555 1_555 1_555 yes
P C121 C122 121.1(5) 1_555 1_555 1_555 yes
P C121 C126 119.8(5) 1_555 1_555 1_555 yes
C122 C121 C126 119.1(6) 1_555 1_555 1_555 yes
C121 C122 C123 120.4(6) 1_555 1_555 1_555 yes
C122 C123 C124 120.7(6) 1_555 1_555 1_555 yes
C123 C124 C125 119.4(6) 1_555 1_555 1_555 yes
C124 C125 C126 120.7(6) 1_555 1_555 1_555 yes
C121 C126 C125 119.6(6) 1_555 1_555 1_555 yes
P C131 C132 118.8(5) 1_555 1_555 1_555 yes
P C131 C136 121.2(5) 1_555 1_555 1_555 yes
C132 C131 C136 120.0(6) 1_555 1_555 1_555 yes
C131 C132 C133 119.5(6) 1_555 1_555 1_555 yes
C132 C133 C134 119.8(6) 1_555 1_555 1_555 yes
C133 C134 C135 120.2(6) 1_555 1_555 1_555 yes
C134 C135 C136 121.4(6) 1_555 1_555 1_555 yes
C131 C136 C135 119.1(6) 1_555 1_555 1_555 yes
P C141 C142 119.9(5) 1_555 1_555 1_555 yes
P C141 C146 118.6(5) 1_555 1_555 1_555 yes
C142 C141 C146 121.4(6) 1_555 1_555 1_555 yes
C141 C142 C143 117.4(6) 1_555 1_555 1_555 yes
C142 C143 C144 121.3(7) 1_555 1_555 1_555 yes
C143 C144 C145 120.5(6) 1_555 1_555 1_555 yes
C144 C145 C146 121.0(7) 1_555 1_555 1_555 yes
C141 C146 C145 118.4(6) 1_555 1_555 1_555 yes

loop_
_geom_bond_atom_site_label_1
_geom_bond_atom_site_label_2
_geom_bond_distance
_geom_bond_site_symmetry_1
_geom_bond_site_symmetry_2
_geom_bond_publ_flag
IR1 IR2 2.717(1) 1_555 1_555 yes
IR1 IR3 2.729(1) 1_555 1_555 yes
IR1 IR4 2.725(1) 1_555 1_555 yes
IR1 IR5 1.542(7) 1_555 1_555 yes
IR1 IR6 2.962(7) 1_555 1_555 yes
IR1 IR7 1.444(8) 1_555 1_555 yes
IR1 C1 1.908(7) 1_555 1_555 yes
IR1 C2 1.917(7) 1_555 1_555 yes
IR1 C3 1.907(7) 1_555 1_555 yes
IR2 IR3 2.775(1) 1_555 1_555 yes
IR2 IR4 2.752(1) 1_555 1_555 yes
IR2 IR5 2.841(7) 1_555 1_555 yes
IR2 IR6 2.730(7) 1_555 1_555 yes
IR2 IR7 2.687(8) 1_555 1_555 yes
IR2 SN1 2.753(1) 1_555 1_555 yes
IR2 C4 1.877(7) 1_555 1_555 yes
IR2 C5 1.902(6) 1_555 1_555 yes
IR2 C10 2.087(7) 1_555 1_555 yes
IR3 IR4 2.747(1) 1_555 1_555 yes
IR3 IR5 1.725(7) 1_555 1_555 yes
IR3 IR6 1.442(8) 1_555 1_555 yes
IR3 SN1 2.724(1) 1_555 1_555 yes
IR3 C6 1.873(8) 1_555 1_555 yes
IR3 C7 1.897(7) 1_555 1_555 yes
IR3 C9 2.117(7) 1_555 1_555 yes
IR4 IR6 1.563(8) 1_555 1_555 yes
IR4 IR7 1.733(7) 1_555 1_555 yes
IR4 C8 1.876(8) 1_555 1_555 yes
IR4 C11 1.916(6) 1_555 1_555 yes
IR4 C10 2.086(6) 1_555 1_555 yes
IR4 C9 2.076(7) 1_555 1_555 yes
IR5 IR6 2.685(10) 1_555 1_555 yes
IR5 IR7 2.708(11) 1_555 1_555 yes
IR5 SN1 2.684(7) 1_555 1_555 yes
IR5 C1 1.912(9) 1_555 1_555 yes
IR5 C6 2.338(10) 1_555 1_555 yes
IR6 IR7 2.711(10) 1_555 1_555 yes
IR6 C7 2.123(11) 1_555 1_555 yes
IR6 C11 2.349(10) 1_555 1_555 yes
IR6 C9 1.494(10) 1_555 1_555 yes
IR7 C2 1.845(10) 1_555 1_555 yes
IR7 C8 2.344(11) 1_555 1_555 yes
IR7 C10 2.133(10) 1_555 1_555 yes
SN1 CL1 2.409(2) 1_555 1_555 yes
SN1 CL2 2.467(2) 1_555 1_555 yes
SN1 CL3 2.398(2) 1_555 1_555 yes
P C111 1.791(7) 1_555 1_555 yes
P C121 1.794(6) 1_555 1_555 yes
P C131 1.811(6) 1_555 1_555 yes
P C141 1.794(6) 1_555 1_555 yes
O1 C1 1.131(8) 1_555 1_555 yes
O2 C2 1.130(8) 1_555 1_555 yes
O3 C3 1.141(8) 1_555 1_555 yes
O4 C4 1.139(9) 1_555 1_555 yes
O5 C5 1.126(8) 1_555 1_555 yes
O6 C6 1.146(10) 1_555 1_555 yes
O7 C7 1.127(9) 1_555 1_555 yes
O8 C8 1.129(10) 1_555 1_555 yes
O11 C11 1.120(8) 1_555 1_555 yes
O10 C10 1.168(8) 1_555 1_555 yes
O9 C9 1.169(9) 1_555 1_555 yes
C111 C112 1.397(10) 1_555 1_555 yes
C111 C116 1.373(9) 1_555 1_555 yes
C112 C113 1.388(11) 1_555 1_555 yes
C113 C114 1.374(12) 1_555 1_555 yes
C114 C115 1.357(12) 1_555 1_555 yes
C115 C116 1.397(11) 1_555 1_555 yes
C121 C122 1.396(9) 1_555 1_555 yes
C121 C126 1.409(8) 1_555 1_555 yes
C122 C123 1.374(10) 1_555 1_555 yes
C123 C124 1.381(10) 1_555 1_555 yes
C124 C125 1.393(10) 1_555 1_555 yes
C125 C126 1.376(10) 1_555 1_555 yes
C131 C132 1.406(9) 1_555 1_555 yes
C131 C136 1.387(9) 1_555 1_555 yes
C132 C133 1.378(9) 1_555 1_555 yes
C133 C134 1.385(10) 1_555 1_555 yes
C134 C135 1.366(10) 1_555 1_555 yes
C135 C136 1.373(9) 1_555 1_555 yes
C141 C142 1.406(9) 1_555 1_555 yes
C141 C146 1.379(9) 1_555 1_555 yes
C142 C143 1.400(9) 1_555 1_555 yes
C143 C144 1.373(11) 1_555 1_555 yes
C144 C145 1.347(11) 1_555 1_555 yes
C145 C146 1.410(9) 1_555 1_555 yes
